data_4060885
loop_
_publ_author_name
'Landis, Clark R.'
'Nelson, Ryan C.'
'Jin, Wiechang'
'Bowman, Amanda C.'

_publ_section_title
;
 Synthesis, Characterization, and Transition-Metal Complexes of
 3,4-Diazaphospholanes
;
_journal_coden_ASTM ORGND7
_journal_issue 6
_journal_name_full Organometallics
_journal_page_first 1377
_journal_page_last 1391
_journal_paper_doi 10.1021/om050922g
_journal_volume 25
_journal_year 2006
_chemical_formula_sum 'C105 H82 Cl12 N8 O8 P4 Rh2'
_chemical_formula_weight 2338.89
_space_group_IT_number 14
_symmetry_cell_setting monoclinic
_symmetry_space_group_name_Hall '-P 2ybc'
_symmetry_space_group_name_H-M 'P 1 21/c 1'
_cell_angle_alpha 90.00
_cell_angle_beta 101.197(2)
_cell_angle_gamma 90.00
_cell_formula_units_Z 4
_cell_length_a 25.768(2)
_cell_length_b 13.8071(12)
_cell_length_c 33.211(3)
_cell_measurement_temperature 173(2)
_cell_volume 11591.1(17)
_diffrn_ambient_temperature 173(2)
_exptl_crystal_density_diffrn 1.340
_cod_duplicate_entry 4074830
_cod_depositor_comments
;
The following automatic conversions were performed:
'_symmetry_cell_setting' value 'Monoclinic' changed to 'monoclinic'
according to '/home/saulius/struct/CIF-dictionaries/cif_core.dic'
dictionary named 'cif_core.dic' version 2.4.1 from 2010-06-29.

Automatic conversion script
Id: cif_fix_enum 1527 2010-12-29 10:47:43Z saulius 
;
_cod_original_sg_symbol_H-M 'P 21/c'
_cod_database_code 4060885

loop_
_symmetry_equiv_pos_as_xyz
'x, y, z'
'-x, y+1/2, -z+1/2'
'-x, -y, -z'
'x, -y-1/2, z-1/2'

loop_
_atom_site_label
_atom_site_type_symbol
_atom_site_fract_x
_atom_site_fract_y
_atom_site_fract_z
_atom_site_U_iso_or_equiv
_atom_site_adp_type
_atom_site_occupancy
_atom_site_symmetry_multiplicity
_atom_site_calc_flag
_atom_site_refinement_flags
_atom_site_disorder_assembly
_atom_site_disorder_group
Rh1 Rh 0.198186(15) 0.46442(3) 0.329432(11) 0.02714(12) Uani 1 1 d . . .
Rh2 Rh 0.313311(15) 0.53412(3) 0.397188(11) 0.02753(12) Uani 1 1 d . . .
Cl1 Cl 0.29144(5) 0.45352(12) 0.33280(4) 0.0433(4) Uani 1 1 d . . .
Cl2 Cl 0.22070(5) 0.52472(12) 0.39803(4) 0.0439(4) Uani 1 1 d . . .
P1 P 0.18040(5) 0.41596(11) 0.26687(4) 0.0313(3) Uani 1 1 d . . .
P2 P 0.11396(5) 0.46372(11) 0.32559(4) 0.0264(3) Uani 1 1 d . . .
P3 P 0.39719(5) 0.53875(11) 0.39951(4) 0.0263(3) Uani 1 1 d . . .
P4 P 0.33056(5) 0.60948(11) 0.45455(4) 0.0311(4) Uani 1 1 d . . .
O1 O 0.26671(15) 0.1670(3) 0.21793(12) 0.0515(11) Uani 1 1 d . . .
O2 O 0.1929(2) 0.4919(4) 0.13929(12) 0.0748(15) Uani 1 1 d . . .
O5 O 0.47443(15) 0.6668(3) 0.29852(11) 0.0515(11) Uani 1 1 d . . .
O6 O 0.53518(15) 0.3499(3) 0.38846(11) 0.0485(11) Uani 1 1 d . . .
N1 N 0.22203(19) 0.3077(3) 0.21465(13) 0.0396(12) Uani 1 1 d . . .
N2 N 0.20579(19) 0.3968(4) 0.19476(12) 0.0419(12) Uani 1 1 d . . .
N5 N 0.46702(17) 0.5634(3) 0.34969(12) 0.0341(11) Uani 1 1 d . . .
N6 N 0.48104(16) 0.4774(3) 0.37160(12) 0.0324(11) Uani 1 1 d . . .
C1 C 0.1101(2) 0.4038(4) 0.24750(15) 0.0344(13) Uani 1 1 d . . .
C2 C 0.0875(2) 0.3790(4) 0.20699(17) 0.0483(16) Uani 1 1 d . . .
H2 H 0.1092 0.3687 0.1873 0.058 Uiso 1 1 calc R . .
C3 C 0.0321(2) 0.3697(5) 0.19584(17) 0.0504(17) Uani 1 1 d . . .
H3 H 0.0161 0.3552 0.1683 0.060 Uiso 1 1 calc R . .
C4 C 0.0014(2) 0.3817(4) 0.22513(17) 0.0430(15) Uani 1 1 d . . .
H4 H -0.0357 0.3716 0.2177 0.052 Uiso 1 1 calc R . .
C5 C 0.0230(2) 0.4081(4) 0.26472(17) 0.0415(15) Uani 1 1 d . . .
H5 H 0.0011 0.4184 0.2842 0.050 Uiso 1 1 calc R . .
C6 C 0.07857(19) 0.4195(4) 0.27594(15) 0.0296(12) Uani 1 1 d . . .
C7 C 0.2128(2) 0.3001(4) 0.25684(14) 0.0343(14) Uani 1 1 d . . .
H7 H 0.2480 0.2971 0.2758 0.041 Uiso 1 1 calc R . .
C8 C 0.1814(2) 0.2148(4) 0.26545(15) 0.0336(13) Uani 1 1 d . . .
C9 C 0.1837(2) 0.1882(5) 0.30615(16) 0.0479(16) Uani 1 1 d . . .
H9 H 0.2069 0.2220 0.3272 0.058 Uiso 1 1 calc R . .
C10 C 0.1529(3) 0.1133(5) 0.3167(2) 0.067(2) Uani 1 1 d . . .
H10 H 0.1546 0.0963 0.3447 0.081 Uiso 1 1 calc R . .
C11 C 0.1201(3) 0.0644(6) 0.2859(2) 0.075(2) Uani 1 1 d . . .
H11 H 0.0991 0.0124 0.2926 0.090 Uiso 1 1 calc R . .
C12 C 0.1170(3) 0.0896(6) 0.2456(2) 0.066(2) Uani 1 1 d . . .
H12 H 0.0938 0.0555 0.2247 0.079 Uiso 1 1 calc R . .
C13 C 0.1472(2) 0.1631(5) 0.23547(19) 0.0473(16) Uani 1 1 d . . .
H13 H 0.1449 0.1794 0.2074 0.057 Uiso 1 1 calc R . .
C14 C 0.2470(2) 0.2365(5) 0.19753(18) 0.0447(16) Uani 1 1 d . . .
C15 C 0.2469(2) 0.2501(5) 0.15285(16) 0.0439(16) Uani 1 1 d . . .
C16 C 0.2669(2) 0.1758(5) 0.13184(19) 0.0562(19) Uani 1 1 d . . .
H16 H 0.2819 0.1193 0.1458 0.067 Uiso 1 1 calc R . .
C17 C 0.2643(2) 0.1866(6) 0.09012(19) 0.068(2) Uani 1 1 d . . .
H17 H 0.2774 0.1362 0.0753 0.082 Uiso 1 1 calc R . .
C18 C 0.2438(3) 0.2664(7) 0.06996(19) 0.077(3) Uani 1 1 d . . .
H18 H 0.2424 0.2712 0.0412 0.093 Uiso 1 1 calc R . .
C19 C 0.2248(3) 0.3413(6) 0.09015(18) 0.072(2) Uani 1 1 d . . .
H19 H 0.2113 0.3981 0.0757 0.087 Uiso 1 1 calc R . .
C20 C 0.2255(2) 0.3328(5) 0.13228(16) 0.0489(17) Uani 1 1 d . . .
C21 C 0.2072(3) 0.4128(5) 0.15446(16) 0.0503(17) Uani 1 1 d . . .
C22 C 0.2034(2) 0.4764(4) 0.22352(15) 0.0383(14) Uani 1 1 d . . .
H22 H 0.1753 0.5226 0.2104 0.046 Uiso 1 1 calc R . .
C23 C 0.2546(2) 0.5315(4) 0.23459(14) 0.0352(14) Uani 1 1 d . . .
C24 C 0.3031(2) 0.4931(4) 0.23067(16) 0.0431(15) Uani 1 1 d . . .
H24 H 0.3050 0.4287 0.2211 0.052 Uiso 1 1 calc R . .
C25 C 0.3486(2) 0.5474(5) 0.24050(16) 0.0488(17) Uani 1 1 d . . .
H25 H 0.3814 0.5207 0.2370 0.059 Uiso 1 1 calc R . .
C26 C 0.3467(3) 0.6409(5) 0.25545(18) 0.0533(18) Uani 1 1 d . . .
H26 H 0.3780 0.6787 0.2621 0.064 Uiso 1 1 calc R . .
C27 C 0.2990(3) 0.6782(5) 0.26045(17) 0.0523(17) Uani 1 1 d . . .
H27 H 0.2974 0.7416 0.2712 0.063 Uiso 1 1 calc R . .
C28 C 0.2534(2) 0.6242(4) 0.24993(16) 0.0409(15) Uani 1 1 d . . .
H28 H 0.2207 0.6512 0.2533 0.049 Uiso 1 1 calc R . .
C29 C 0.08343(19) 0.5847(4) 0.33307(14) 0.0296(12) Uani 1 1 d . . .
H29 H 0.1084 0.6221 0.3542 0.035 Uiso 1 1 calc R . .
C30 C 0.0735(2) 0.6410(4) 0.29387(16) 0.0352(14) Uani 1 1 d . . .
C31 C 0.1169(2) 0.6873(5) 0.28325(18) 0.0499(17) Uani 1 1 d . . .
H31 H 0.1496 0.6912 0.3021 0.060 Uiso 1 1 calc R . .
C32 C 0.1108(3) 0.7286(6) 0.2435(2) 0.081(3) Uani 1 1 d . . .
H32 H 0.1402 0.7594 0.2356 0.098 Uiso 1 1 calc R . .
C33 C 0.0638(3) 0.7252(6) 0.2166(2) 0.081(3) Uani 1 1 d . . .
H33 H 0.0606 0.7541 0.1902 0.098 Uiso 1 1 calc R . .
C34 C 0.0218(3) 0.6808(5) 0.22715(19) 0.066(2) Uani 1 1 d . . .
H34 H -0.0108 0.6779 0.2081 0.079 Uiso 1 1 calc R . .
C35 C 0.0258(2) 0.6393(4) 0.26585(17) 0.0466(16) Uani 1 1 d . . .
H35 H -0.0043 0.6096 0.2732 0.056 Uiso 1 1 calc R . .
O3 O 0.02171(15) 0.7161(3) 0.36456(11) 0.0448(10) Uani 1 1 d . . .
O4 O -0.01791(15) 0.3399(3) 0.37775(13) 0.0549(12) Uani 1 1 d . . .
N3 N 0.03589(16) 0.5608(3) 0.34959(12) 0.0337(11) Uani 1 1 d . . .
N4 N 0.02905(16) 0.4622(3) 0.35804(13) 0.0339(11) Uani 1 1 d . . .
C36 C 0.0076(2) 0.6316(4) 0.36464(15) 0.0355(14) Uani 1 1 d . . .
C37 C -0.0418(2) 0.5978(5) 0.37656(16) 0.0441(16) Uani 1 1 d . . .
C38 C -0.0768(2) 0.6657(6) 0.38686(18) 0.0579(19) Uani 1 1 d . . .
H38 H -0.0686 0.7328 0.3866 0.070 Uiso 1 1 calc R . .
C39 C -0.1233(3) 0.6357(6) 0.3974(2) 0.066(2) Uani 1 1 d . . .
H39 H -0.1472 0.6823 0.4043 0.079 Uiso 1 1 calc R . .
C40 C -0.1351(3) 0.5399(7) 0.3979(2) 0.077(2) Uani 1 1 d . . .
H40 H -0.1673 0.5203 0.4053 0.093 Uiso 1 1 calc R . .
C41 C -0.1009(2) 0.4701(6) 0.3878(2) 0.063(2) Uani 1 1 d . . .
H41 H -0.1095 0.4032 0.3878 0.076 Uiso 1 1 calc R . .
C42 C -0.0536(2) 0.5012(5) 0.37743(16) 0.0410(15) Uani 1 1 d . . .
C43 C -0.0146(2) 0.4269(5) 0.37120(16) 0.0413(15) Uani 1 1 d . . .
C44 C 0.07831(19) 0.4055(4) 0.36340(15) 0.0325(13) Uani 1 1 d . . .
H44 H 0.0696 0.3370 0.3548 0.039 Uiso 1 1 calc R . .
C45 C 0.1092(2) 0.4063(4) 0.40720(16) 0.0355(14) Uani 1 1 d . . .
C46 C 0.1424(2) 0.3288(5) 0.42053(18) 0.0492(16) Uani 1 1 d . . .
H46 H 0.1444 0.2753 0.4029 0.059 Uiso 1 1 calc R . .
C47 C 0.1729(3) 0.3307(5) 0.4602(2) 0.064(2) Uani 1 1 d . . .
H47 H 0.1970 0.2795 0.4690 0.077 Uiso 1 1 calc R . .
C48 C 0.1685(2) 0.4050(5) 0.48652(19) 0.0595(19) Uani 1 1 d . . .
H48 H 0.1885 0.4040 0.5138 0.071 Uiso 1 1 calc R . .
C49 C 0.1351(2) 0.4814(5) 0.47332(17) 0.0534(18) Uani 1 1 d . . .
H49 H 0.1323 0.5337 0.4914 0.064 Uiso 1 1 calc R . .
C50 C 0.1056(2) 0.4819(5) 0.43386(17) 0.0466(16) Uani 1 1 d . . .
H50 H 0.0827 0.5348 0.4249 0.056 Uiso 1 1 calc R . .
C51 C 0.43316(19) 0.5895(4) 0.44762(15) 0.0308(13) Uani 1 1 d . . .
C52 C 0.48855(19) 0.5954(4) 0.45922(15) 0.0345(14) Uani 1 1 d . . .
H52 H 0.5105 0.5679 0.4423 0.041 Uiso 1 1 calc R . .
C53 C 0.5108(2) 0.6412(4) 0.49519(15) 0.0393(15) Uani 1 1 d . . .
H53 H 0.5482 0.6453 0.5030 0.047 Uiso 1 1 calc R . .
C54 C 0.4792(2) 0.6813(4) 0.52011(15) 0.0389(14) Uani 1 1 d . . .
H54 H 0.4949 0.7162 0.5440 0.047 Uiso 1 1 calc R . .
C55 C 0.4247(2) 0.6707(4) 0.51029(14) 0.0352(14) Uani 1 1 d . . .
H55 H 0.4033 0.6950 0.5283 0.042 Uiso 1 1 calc R . .
C56 C 0.40147(19) 0.6246(4) 0.47404(14) 0.0309(13) Uani 1 1 d . . .
C57 C 0.41867(19) 0.6106(4) 0.35791(14) 0.0308(13) Uani 1 1 d . . .
H57 H 0.3906 0.6051 0.3326 0.037 Uiso 1 1 calc R . .
C58 C 0.4251(2) 0.7165(4) 0.36931(15) 0.0369(14) Uani 1 1 d . . .
C59 C 0.3810(2) 0.7746(5) 0.36344(18) 0.0491(16) Uani 1 1 d . . .
H59 H 0.3475 0.7486 0.3511 0.059 Uiso 1 1 calc R . .
C60 C 0.3850(3) 0.8710(5) 0.3755(2) 0.069(2) Uani 1 1 d . . .
H60 H 0.3542 0.9105 0.3710 0.083 Uiso 1 1 calc R . .
C61 C 0.4327(3) 0.9103(6) 0.3937(2) 0.079(2) Uani 1 1 d . . .
H61 H 0.4351 0.9761 0.4021 0.094 Uiso 1 1 calc R . .
C62 C 0.4766(3) 0.8533(6) 0.3995(2) 0.071(2) Uani 1 1 d . . .
H62 H 0.5099 0.8800 0.4120 0.085 Uiso 1 1 calc R . .
C63 C 0.4737(2) 0.7564(5) 0.38751(17) 0.0503(17) Uani 1 1 d . . .
H63 H 0.5047 0.7176 0.3917 0.060 Uiso 1 1 calc R . .
C64 C 0.4924(2) 0.5964(5) 0.31945(16) 0.0452(16) Uani 1 1 d . . .
C65 C 0.5413(2) 0.5459(5) 0.31667(16) 0.0470(17) Uani 1 1 d . . .
C66 C 0.5720(2) 0.5821(6) 0.28934(19) 0.073(2) Uani 1 1 d . . .
H66 H 0.5612 0.6381 0.2733 0.087 Uiso 1 1 calc R . .
C67 C 0.6178(3) 0.5348(7) 0.2864(2) 0.083(3) Uani 1 1 d . . .
H67 H 0.6387 0.5579 0.2678 0.099 Uiso 1 1 calc R . .
C68 C 0.6341(3) 0.4535(7) 0.3101(2) 0.091(3) Uani 1 1 d . . .
H68 H 0.6663 0.4226 0.3075 0.109 Uiso 1 1 calc R . .
C69 C 0.6049(2) 0.4164(6) 0.33732(18) 0.061(2) Uani 1 1 d . . .
H69 H 0.6165 0.3610 0.3535 0.073 Uiso 1 1 calc R . .
C70 C 0.5576(2) 0.4630(5) 0.34022(16) 0.0446(16) Uani 1 1 d . . .
C71 C 0.5249(2) 0.4243(4) 0.36903(15) 0.0359(14) Uani 1 1 d . . .
C72 C 0.43936(19) 0.4342(4) 0.39026(15) 0.0314(13) Uani 1 1 d . . .
H72 H 0.4564 0.4071 0.4176 0.038 Uiso 1 1 calc R . .
C73 C 0.4095(2) 0.3534(4) 0.36544(16) 0.0362(14) Uani 1 1 d . . .
C74 C 0.3854(2) 0.2837(5) 0.3846(2) 0.0552(18) Uani 1 1 d . . .
H74 H 0.3885 0.2856 0.4136 0.066 Uiso 1 1 calc R . .
C75 C 0.3560(3) 0.2096(6) 0.3620(3) 0.080(2) Uani 1 1 d . . .
H75 H 0.3395 0.1612 0.3755 0.095 Uiso 1 1 calc R . .
C76 C 0.3512(3) 0.2076(6) 0.3199(3) 0.080(2) Uani 1 1 d . . .
H76 H 0.3306 0.1586 0.3043 0.096 Uiso 1 1 calc R . .
C77 C 0.3758(3) 0.2756(5) 0.3009(2) 0.063(2) Uani 1 1 d . . .
H77 H 0.3730 0.2732 0.2720 0.075 Uiso 1 1 calc R . .
C78 C 0.4049(2) 0.3483(5) 0.32322(17) 0.0473(16) Uani 1 1 d . . .
H78 H 0.4219 0.3954 0.3095 0.057 Uiso 1 1 calc R . .
C79 C 0.3048(2) 0.7310(4) 0.46325(17) 0.0443(15) Uani 1 1 d . . .
H79 H 0.3305 0.7818 0.4584 0.053 Uiso 1 1 calc R . .
C80 C 0.2497(2) 0.7542(4) 0.43845(17) 0.0420(15) Uani 1 1 d . . .
C81 C 0.2038(2) 0.7418(5) 0.4529(2) 0.0565(18) Uani 1 1 d . . .
H81 H 0.2057 0.7177 0.4799 0.068 Uiso 1 1 calc R . .
C82 C 0.1551(3) 0.7631(5) 0.4296(2) 0.068(2) Uani 1 1 d . . .
H82 H 0.1240 0.7544 0.4406 0.081 Uiso 1 1 calc R . .
C83 C 0.1515(3) 0.7974(5) 0.3898(2) 0.072(2) Uani 1 1 d . . .
H83 H 0.1180 0.8119 0.3733 0.087 Uiso 1 1 calc R . .
C84 C 0.1971(3) 0.8101(5) 0.3748(2) 0.072(2) Uani 1 1 d . . .
H84 H 0.1950 0.8331 0.3476 0.086 Uiso 1 1 calc R . .
C85 C 0.2462(3) 0.7899(5) 0.3988(2) 0.0596(19) Uani 1 1 d . . .
H85 H 0.2774 0.8005 0.3882 0.072 Uiso 1 1 calc R . .
O7 O 0.31871(18) 0.8902(3) 0.51424(16) 0.107(2) Uani 1 1 d D . .
O8 O 0.26133(17) 0.5523(3) 0.56798(12) 0.0843(19) Uani 1 1 d D . .
N7 N 0.30072(15) 0.7298(3) 0.50723(13) 0.0551(15) Uani 1 1 d D . .
N8 N 0.29553(17) 0.6387(3) 0.52518(10) 0.0501(14) Uani 1 1 d D . .
C86 C 0.3051(2) 0.8161(3) 0.52795(12) 0.074(2) Uani 1 1 d DU . .
C87 C 0.29388(15) 0.7970(2) 0.56898(10) 0.085(3) Uani 1 1 d GDU . .
C88 C 0.3033(2) 0.8819(3) 0.59174(14) 0.129(4) Uani 1 1 d GDU . .
H88 H 0.3157 0.9379 0.5800 0.154 Uiso 1 1 calc R . .
C89 C 0.29445(18) 0.8848(3) 0.63171(13) 0.137(4) Uani 1 1 d GDU . .
H89 H 0.3009 0.9428 0.6473 0.164 Uiso 1 1 calc R . .
C90 C 0.27623(18) 0.8028(4) 0.64891(9) 0.108(3) Uani 1 1 d GDU . .
H90 H 0.2702 0.8048 0.6762 0.129 Uiso 1 1 calc R . .
C91 C 0.26684(18) 0.7179(3) 0.62614(9) 0.107(3) Uani 1 1 d GDU . .
H91 H 0.2544 0.6619 0.6379 0.128 Uiso 1 1 calc R . .
C92 C 0.27567(11) 0.7150(3) 0.58618(7) 0.086(3) Uani 1 1 d GDU . .
C93 C 0.27298(13) 0.6331(2) 0.55965(8) 0.065(2) Uani 1 1 d GDU . .
C94 C 0.30380(18) 0.5574(3) 0.49428(11) 0.0424(16) Uani 1 1 d G . .
H94 H 0.2673 0.5366 0.4810 0.051 Uiso 1 1 calc R . .
C95 C 0.3285(2) 0.4700(5) 0.51586(15) 0.0381(14) Uani 1 1 d . . .
C96 C 0.3195(2) 0.3834(5) 0.49502(17) 0.0458(16) Uani 1 1 d . . .
H96 H 0.2960 0.3821 0.4692 0.055 Uiso 1 1 calc R . .
C97 C 0.3439(2) 0.2983(5) 0.51066(18) 0.0525(17) Uani 1 1 d . . .
H97 H 0.3378 0.2397 0.4955 0.063 Uiso 1 1 calc R . .
C98 C 0.3777(2) 0.2999(5) 0.54892(18) 0.0510(17) Uani 1 1 d . . .
H98 H 0.3935 0.2416 0.5605 0.061 Uiso 1 1 calc R . .
C99 C 0.3878(2) 0.3841(5) 0.56951(17) 0.0529(18) Uani 1 1 d . . .
H99 H 0.4113 0.3848 0.5954 0.063 Uiso 1 1 calc R . .
C100 C 0.3639(2) 0.4713(5) 0.55323(16) 0.0455(16) Uani 1 1 d . . .
H100 H 0.3720 0.5305 0.5677 0.055 Uiso 1 1 calc R . .

loop_
_atom_site_aniso_label
_atom_site_aniso_U_11
_atom_site_aniso_U_22
_atom_site_aniso_U_33
_atom_site_aniso_U_23
_atom_site_aniso_U_13
_atom_site_aniso_U_12
Rh1 0.0201(2) 0.0433(3) 0.0182(2) -0.00515(19) 0.00426(16) 0.0026(2)
Rh2 0.0186(2) 0.0497(3) 0.01540(19) -0.00364(19) 0.00598(15) -0.0012(2)
Cl1 0.0230(7) 0.0842(12) 0.0230(6) -0.0187(7) 0.0049(5) 0.0052(8)
Cl2 0.0222(7) 0.0849(12) 0.0265(7) -0.0228(7) 0.0096(5) -0.0092(8)
P1 0.0264(7) 0.0480(10) 0.0192(7) -0.0058(6) 0.0034(6) 0.0051(7)
P2 0.0217(7) 0.0350(9) 0.0219(6) -0.0027(6) 0.0030(5) 0.0011(7)
P3 0.0196(7) 0.0448(9) 0.0158(6) -0.0020(6) 0.0068(5) -0.0003(7)
P4 0.0189(7) 0.0549(10) 0.0204(7) -0.0052(7) 0.0064(5) -0.0020(7)
O1 0.036(2) 0.073(3) 0.051(3) -0.017(2) 0.022(2) 0.005(2)
O2 0.117(4) 0.086(4) 0.023(2) 0.000(2) 0.017(2) -0.022(3)
O5 0.044(2) 0.081(3) 0.034(2) 0.018(2) 0.0189(19) 0.002(2)
O6 0.039(2) 0.076(3) 0.034(2) 0.005(2) 0.0133(18) 0.023(2)
N1 0.053(3) 0.043(3) 0.029(2) -0.010(2) 0.022(2) -0.002(3)
N2 0.055(3) 0.054(3) 0.019(2) -0.004(2) 0.013(2) 0.000(3)
N5 0.036(3) 0.046(3) 0.025(2) 0.004(2) 0.015(2) 0.006(2)
N6 0.025(2) 0.053(3) 0.022(2) 0.004(2) 0.0107(18) 0.005(2)
C1 0.039(3) 0.033(3) 0.029(3) -0.001(3) 0.000(2) 0.005(3)
C2 0.045(4) 0.061(4) 0.034(3) -0.009(3) -0.003(3) 0.007(3)
C3 0.049(4) 0.064(5) 0.031(3) -0.007(3) -0.012(3) 0.001(3)
C4 0.034(3) 0.040(4) 0.049(4) -0.005(3) -0.007(3) -0.001(3)
C5 0.032(3) 0.049(4) 0.043(3) -0.007(3) 0.007(3) 0.000(3)
C6 0.024(3) 0.035(3) 0.028(3) -0.003(2) 0.001(2) 0.001(3)
C7 0.029(3) 0.058(4) 0.017(2) -0.004(3) 0.007(2) -0.002(3)
C8 0.024(3) 0.044(4) 0.036(3) -0.007(3) 0.012(2) 0.008(3)
C9 0.054(4) 0.064(5) 0.029(3) -0.003(3) 0.015(3) 0.002(3)
C10 0.075(5) 0.077(6) 0.058(4) 0.017(4) 0.036(4) -0.004(4)
C11 0.059(5) 0.076(6) 0.098(6) -0.005(5) 0.033(5) -0.029(4)
C12 0.040(4) 0.096(6) 0.064(5) -0.017(4) 0.013(3) -0.011(4)
C13 0.027(3) 0.062(5) 0.052(4) -0.007(3) 0.006(3) -0.005(3)
C14 0.030(3) 0.063(4) 0.047(3) -0.012(3) 0.019(3) -0.004(3)
C15 0.036(3) 0.068(5) 0.034(3) -0.026(3) 0.023(3) -0.020(3)
C16 0.028(3) 0.088(5) 0.056(4) -0.029(4) 0.018(3) -0.017(3)
C17 0.033(4) 0.130(7) 0.046(4) -0.045(4) 0.019(3) -0.016(4)
C18 0.054(5) 0.153(8) 0.033(4) -0.041(4) 0.025(3) -0.043(5)
C19 0.068(5) 0.121(7) 0.032(4) -0.025(4) 0.020(3) -0.047(5)
C20 0.053(4) 0.072(5) 0.026(3) -0.020(3) 0.019(3) -0.030(4)
C21 0.073(5) 0.058(4) 0.022(3) 0.001(3) 0.014(3) -0.023(4)
C22 0.048(4) 0.047(4) 0.019(3) -0.001(3) 0.005(2) 0.003(3)
C23 0.043(3) 0.051(4) 0.013(2) 0.005(3) 0.009(2) 0.000(3)
C24 0.061(4) 0.046(4) 0.025(3) 0.005(3) 0.014(3) 0.001(3)
C25 0.041(4) 0.076(5) 0.030(3) 0.011(3) 0.008(3) -0.004(4)
C26 0.051(4) 0.066(5) 0.040(4) 0.012(3) 0.000(3) -0.019(4)
C27 0.066(5) 0.051(4) 0.034(3) 0.004(3) -0.003(3) 0.001(4)
C28 0.044(4) 0.045(4) 0.031(3) 0.004(3) 0.000(3) 0.006(3)
C29 0.025(3) 0.042(4) 0.023(3) -0.004(2) 0.006(2) 0.007(3)
C30 0.036(3) 0.036(4) 0.036(3) -0.002(3) 0.012(3) 0.010(3)
C31 0.044(4) 0.060(5) 0.049(4) 0.019(3) 0.019(3) 0.016(3)
C32 0.064(5) 0.113(7) 0.080(5) 0.059(5) 0.045(4) 0.025(5)
C33 0.107(7) 0.096(6) 0.051(4) 0.034(4) 0.040(5) 0.055(6)
C34 0.077(5) 0.079(6) 0.037(4) 0.006(4) -0.002(3) 0.032(4)
C35 0.044(4) 0.048(4) 0.043(4) 0.001(3) -0.004(3) 0.012(3)
O3 0.045(2) 0.051(3) 0.042(2) 0.000(2) 0.0147(19) 0.017(2)
O4 0.034(2) 0.064(3) 0.070(3) 0.010(2) 0.018(2) -0.006(2)
N3 0.025(2) 0.047(3) 0.032(2) 0.002(2) 0.013(2) 0.010(2)
N4 0.023(2) 0.041(3) 0.039(3) 0.006(2) 0.0087(19) 0.001(2)
C36 0.031(3) 0.048(4) 0.027(3) 0.002(3) 0.005(2) 0.007(3)
C37 0.024(3) 0.074(5) 0.036(3) 0.006(3) 0.011(2) 0.010(3)
C38 0.040(4) 0.082(5) 0.054(4) 0.007(4) 0.017(3) 0.018(4)
C39 0.042(4) 0.106(6) 0.057(4) 0.011(4) 0.024(3) 0.025(4)
C40 0.031(4) 0.141(8) 0.064(5) 0.017(5) 0.020(3) 0.012(4)
C41 0.025(3) 0.097(6) 0.070(5) 0.015(4) 0.016(3) 0.005(4)
C42 0.024(3) 0.065(4) 0.034(3) 0.000(3) 0.007(2) 0.004(3)
C43 0.028(3) 0.060(4) 0.036(3) 0.007(3) 0.007(2) -0.003(3)
C44 0.022(3) 0.042(4) 0.034(3) 0.001(3) 0.008(2) -0.003(3)
C45 0.023(3) 0.047(4) 0.037(3) 0.011(3) 0.008(2) -0.003(3)
C46 0.050(4) 0.054(4) 0.041(3) 0.011(3) 0.004(3) 0.012(3)
C47 0.051(4) 0.079(6) 0.056(4) 0.019(4) -0.006(3) 0.022(4)
C48 0.049(4) 0.092(6) 0.035(3) 0.012(4) 0.002(3) 0.003(4)
C49 0.045(4) 0.083(5) 0.032(3) -0.003(3) 0.007(3) 0.000(4)
C50 0.040(4) 0.063(5) 0.037(3) 0.002(3) 0.007(3) 0.018(3)
C51 0.026(3) 0.042(4) 0.025(3) 0.010(3) 0.005(2) 0.001(3)
C52 0.022(3) 0.059(4) 0.024(3) 0.003(3) 0.007(2) 0.000(3)
C53 0.020(3) 0.069(4) 0.028(3) 0.001(3) 0.005(2) -0.001(3)
C54 0.037(3) 0.057(4) 0.021(3) -0.001(3) 0.000(2) -0.010(3)
C55 0.031(3) 0.054(4) 0.022(3) -0.009(3) 0.009(2) 0.000(3)
C56 0.027(3) 0.046(4) 0.022(3) 0.002(2) 0.011(2) -0.004(3)
C57 0.017(3) 0.057(4) 0.021(3) 0.004(3) 0.008(2) 0.004(3)
C58 0.033(3) 0.051(4) 0.029(3) 0.006(3) 0.011(2) -0.001(3)
C59 0.045(4) 0.053(4) 0.050(4) -0.001(3) 0.013(3) 0.009(3)
C60 0.079(5) 0.061(5) 0.072(5) 0.003(4) 0.026(4) 0.010(4)
C61 0.107(7) 0.066(6) 0.069(5) -0.005(4) 0.032(5) -0.001(5)
C62 0.088(6) 0.074(6) 0.051(4) -0.009(4) 0.015(4) -0.023(5)
C63 0.047(4) 0.061(5) 0.042(4) -0.001(3) 0.007(3) -0.007(4)
C64 0.032(3) 0.081(5) 0.025(3) 0.007(3) 0.012(2) -0.002(3)
C65 0.030(3) 0.089(5) 0.025(3) 0.001(3) 0.012(2) 0.003(3)
C66 0.036(4) 0.145(7) 0.044(4) 0.012(4) 0.025(3) 0.006(4)
C67 0.046(4) 0.153(8) 0.060(5) 0.019(5) 0.035(4) 0.008(5)
C68 0.040(4) 0.186(10) 0.057(5) 0.014(5) 0.035(4) 0.033(5)
C69 0.038(4) 0.106(6) 0.043(4) 0.009(4) 0.019(3) 0.021(4)
C70 0.026(3) 0.081(5) 0.031(3) 0.000(3) 0.015(2) 0.007(3)
C71 0.028(3) 0.061(4) 0.019(3) -0.001(3) 0.006(2) 0.011(3)
C72 0.021(3) 0.050(4) 0.024(3) 0.004(2) 0.008(2) 0.004(3)
C73 0.028(3) 0.040(4) 0.043(3) 0.003(3) 0.011(3) 0.005(3)
C74 0.047(4) 0.050(4) 0.069(4) 0.008(4) 0.012(3) -0.001(3)
C75 0.071(5) 0.064(6) 0.107(7) 0.009(5) 0.026(5) -0.015(4)
C76 0.065(5) 0.073(6) 0.096(6) -0.027(5) 0.003(5) -0.013(4)
C77 0.058(5) 0.069(5) 0.060(4) -0.032(4) 0.007(4) 0.002(4)
C78 0.040(4) 0.060(5) 0.041(4) -0.011(3) 0.006(3) 0.002(3)
C79 0.042(4) 0.054(4) 0.037(3) -0.016(3) 0.008(3) 0.003(3)
C80 0.033(3) 0.051(4) 0.041(3) -0.017(3) 0.004(3) 0.004(3)
C81 0.038(4) 0.072(5) 0.058(4) -0.018(4) 0.007(3) 0.016(4)
C82 0.038(4) 0.091(6) 0.073(5) -0.020(4) 0.007(4) 0.010(4)
C83 0.039(4) 0.070(5) 0.095(6) -0.024(5) -0.017(4) 0.014(4)
C84 0.063(5) 0.082(6) 0.062(5) 0.001(4) -0.011(4) 0.017(4)
C85 0.040(4) 0.071(5) 0.067(4) 0.001(4) 0.008(3) 0.014(4)
O7 0.090(4) 0.103(5) 0.126(5) -0.075(4) 0.018(4) -0.009(4)
O8 0.081(4) 0.142(5) 0.040(3) 0.018(3) 0.036(2) 0.060(4)
N7 0.048(3) 0.082(4) 0.032(3) -0.027(3) 0.001(2) 0.005(3)
N8 0.041(3) 0.084(4) 0.023(2) -0.010(3) 0.004(2) 0.027(3)
C86 0.036(4) 0.116(6) 0.068(4) -0.055(4) 0.005(3) -0.016(4)
C87 0.061(4) 0.116(6) 0.072(4) -0.056(4) 0.000(4) 0.027(4)
C88 0.109(6) 0.174(7) 0.097(6) -0.018(5) 0.005(5) 0.037(6)
C89 0.119(6) 0.158(7) 0.127(6) -0.034(6) 0.008(5) 0.035(6)
C90 0.110(6) 0.162(7) 0.052(4) -0.048(5) 0.017(4) 0.048(5)
C91 0.091(5) 0.161(7) 0.067(4) -0.002(5) 0.012(4) 0.048(5)
C92 0.078(5) 0.128(6) 0.048(4) -0.024(4) 0.002(4) 0.045(5)
C93 0.071(4) 0.100(5) 0.026(3) 0.007(3) 0.010(3) 0.048(4)
C94 0.028(3) 0.069(5) 0.028(3) -0.012(3) 0.002(2) -0.008(3)
C95 0.022(3) 0.069(4) 0.026(3) 0.002(3) 0.013(2) -0.003(3)
C96 0.030(3) 0.079(5) 0.030(3) 0.003(3) 0.009(3) -0.010(3)
C97 0.043(4) 0.078(5) 0.043(4) -0.006(3) 0.025(3) -0.004(4)
C98 0.026(3) 0.084(5) 0.047(4) 0.006(4) 0.016(3) 0.001(3)
C99 0.026(3) 0.100(6) 0.033(3) 0.005(4) 0.007(3) 0.003(4)
C100 0.022(3) 0.089(5) 0.028(3) -0.005(3) 0.011(2) -0.002(3)

loop_
_geom_bond_atom_site_label_1
_geom_bond_atom_site_label_2
_geom_bond_distance
_geom_bond_site_symmetry_2
_geom_bond_publ_flag
Rh1 P1 2.1458(13) . ?
Rh1 P2 2.1494(13) . ?
Rh1 Cl1 2.3885(13) . ?
Rh1 Cl2 2.3887(13) . ?
Rh2 P4 2.1402(14) . ?
Rh2 P3 2.1489(13) . ?
Rh2 Cl1 2.3793(13) . ?
Rh2 Cl2 2.3955(13) . ?
P1 C1 1.808(5) . ?
P1 C22 1.858(5) . ?
P1 C7 1.864(6) . ?
P2 C6 1.827(5) . ?
P2 C44 1.875(5) . ?
P2 C29 1.884(5) . ?
P3 C51 1.825(5) . ?
P3 C57 1.870(5) . ?
P3 C72 1.868(5) . ?
P4 C94 1.757(4) . ?
P4 C56 1.828(5) . ?
P4 C79 1.848(6) . ?
O1 C14 1.227(7) . ?
O2 C21 1.228(7) . ?
O5 C64 1.232(7) . ?
O6 C71 1.215(6) . ?
N1 C14 1.358(7) . ?
N1 N2 1.420(6) . ?
N1 C7 1.470(6) . ?
N2 C21 1.364(6) . ?
N2 C22 1.466(7) . ?
N5 C64 1.377(6) . ?
N5 N6 1.404(6) . ?
N5 C57 1.477(6) . ?
N6 C71 1.363(6) . ?
N6 C72 1.467(6) . ?
C1 C6 1.377(7) . ?
C1 C2 1.401(7) . ?
C2 C3 1.409(8) . ?
C3 C4 1.378(8) . ?
C4 C5 1.374(7) . ?
C5 C6 1.416(7) . ?
C7 C8 1.488(7) . ?
C8 C13 1.392(7) . ?
C8 C9 1.391(7) . ?
C9 C10 1.388(8) . ?
C10 C11 1.373(9) . ?
C11 C12 1.368(9) . ?
C12 C13 1.360(9) . ?
C14 C15 1.495(8) . ?
C15 C20 1.388(8) . ?
C15 C16 1.395(8) . ?
C16 C17 1.382(9) . ?
C17 C18 1.344(10) . ?
C18 C19 1.372(10) . ?
C19 C20 1.401(8) . ?
C20 C21 1.456(9) . ?
C22 C23 1.506(8) . ?
C23 C28 1.380(7) . ?
C23 C24 1.386(8) . ?
C24 C25 1.375(8) . ?
C25 C26 1.388(8) . ?
C26 C27 1.371(8) . ?
C27 C28 1.378(8) . ?
C29 N3 1.474(6) . ?
C29 C30 1.494(7) . ?
C30 C35 1.391(7) . ?
C30 C31 1.391(8) . ?
C31 C32 1.417(8) . ?
C32 C33 1.359(10) . ?
C33 C34 1.349(10) . ?
C34 C35 1.393(8) . ?
O3 C36 1.222(6) . ?
O4 C43 1.227(7) . ?
N3 C36 1.371(6) . ?
N3 N4 1.408(6) . ?
N4 C43 1.372(7) . ?
N4 C44 1.472(6) . ?
C36 C37 1.479(7) . ?
C37 C42 1.371(8) . ?
C37 C38 1.389(8) . ?
C38 C39 1.375(9) . ?
C39 C40 1.358(10) . ?
C40 C41 1.391(10) . ?
C41 C42 1.396(8) . ?
C42 C43 1.480(8) . ?
C44 C45 1.516(7) . ?
C45 C50 1.383(8) . ?
C45 C46 1.389(7) . ?
C46 C47 1.396(8) . ?
C47 C48 1.367(9) . ?
C48 C49 1.379(9) . ?
C49 C50 1.381(8) . ?
C51 C56 1.396(7) . ?
C51 C52 1.407(7) . ?
C52 C53 1.374(7) . ?
C53 C54 1.386(7) . ?
C54 C55 1.385(7) . ?
C55 C56 1.391(7) . ?
C57 C58 1.511(8) . ?
C58 C59 1.375(7) . ?
C58 C63 1.393(8) . ?
C59 C60 1.388(9) . ?
C60 C61 1.373(10) . ?
C61 C62 1.361(10) . ?
C62 C63 1.394(9) . ?
C64 C65 1.459(8) . ?
C65 C70 1.404(8) . ?
C65 C66 1.406(8) . ?
C66 C67 1.370(9) . ?
C67 C68 1.387(10) . ?
C68 C69 1.384(9) . ?
C69 C70 1.397(8) . ?
C70 C71 1.492(7) . ?
C72 C73 1.506(7) . ?
C73 C74 1.368(8) . ?
C73 C78 1.386(7) . ?
C74 C75 1.402(9) . ?
C75 C76 1.377(10) . ?
C76 C77 1.356(10) . ?
C77 C78 1.379(8) . ?
C79 N7 1.485(7) . ?
C79 C80 1.530(8) . ?
C80 C81 1.371(8) . ?
C80 C85 1.393(8) . ?
C81 C82 1.371(8) . ?
C82 C83 1.390(10) . ?
C83 C84 1.375(10) . ?
C84 C85 1.384(8) . ?
O7 C86 1.199(2) . ?
O8 C93 1.202(2) . ?
N7 C86 1.370(2) . ?
N7 N8 1.410(2) . ?
N8 C93 1.3831(19) . ?
N8 C94 1.564(5) . ?
C86 C87 1.471(2) . ?
C87 C88 1.3900 . ?
C87 C92 1.3900 . ?
C88 C89 1.3900 . ?
C89 C90 1.3900 . ?
C90 C91 1.3900 . ?
C91 C92 1.3900 . ?
C92 C93 1.4273 . ?
C94 C95 1.483(7) . ?
C95 C96 1.377(8) . ?
C95 C100 1.390(7) . ?
C96 C97 1.385(8) . ?
C97 C98 1.393(8) . ?
C98 C99 1.348(9) . ?
C99 C100 1.411(8) . ?
